data_4119486
loop_
_publ_author_name
'Sachio Horiuchi'
'Reiji Kumai'
'Yoshinori Tokura'

_publ_contact_author_email s-horiuchi@aist.go.jp
_publ_contact_author_fax +81-29-861-2586
_publ_contact_author_name 'Dr. Sachio HORIUCHI'
_publ_contact_author_phone +81-29-861-2945
_publ_section_title
;
 High-Temperature and Pressure-Induced Ferroelectricity in Hydrogen-Bonded
 Supramolecular Crystals of Anilic Acids and 2,3-Di(2-pyridinyl)pyrazine
;
_journal_name_full 'Journal of the American Chemical Society'
_journal_page_first 4492
_journal_page_last 4500
_journal_paper_doi 10.1021/ja400318v
_journal_volume 135
_journal_year 2013
_chemical_formula_moiety 'C46 H26 Br6 N8 O12 '
_chemical_formula_sum 'C46 H26 Br6 N8 O12'
_chemical_formula_weight 1362.18
_space_group_IT_number 14
_symmetry_cell_setting monoclinic
_symmetry_Int_Tables_number 14
_symmetry_space_group_name_Hall '-P 2yn'
_symmetry_space_group_name_H-M 'P 1 21/n 1'
_audit_creation_date 2009-09-02
_audit_creation_method 'by CrystalStructure 3.8'
_cell_angle_alpha 90.0000
_cell_angle_beta 102.0546(11)
_cell_angle_gamma 90.0000
_cell_formula_units_Z 2
_cell_length_a 15.546(2)
_cell_length_b 7.1922(10)
_cell_length_c 21.463(3)
_cell_measurement_reflns_used 8820
_cell_measurement_temperature 293.1
_cell_measurement_theta_max 27.5
_cell_measurement_theta_min 3.1
_cell_volume 2346.9(6)
_computing_cell_refinement CrystalClear
_computing_data_collection CrystalClear
_computing_data_reduction CrystalStructure
_computing_publication_material 'CrystalStructure 3.8'
_computing_structure_refinement CRYSTALS
_computing_structure_solution SIR2004
_diffrn_ambient_temperature 293.1
_diffrn_detector_area_resol_mean 7.31
_diffrn_measured_fraction_theta_full 0.951
_diffrn_measured_fraction_theta_max 0.951
_diffrn_measurement_device_type 'Rigaku Mercury'
_diffrn_measurement_method \w
_diffrn_radiation_type 'Mo K\a'
_diffrn_radiation_wavelength 0.71070
_diffrn_reflns_av_R_equivalents 0.028
_diffrn_reflns_limit_h_max 20
_diffrn_reflns_limit_h_min -19
_diffrn_reflns_limit_k_max 9
_diffrn_reflns_limit_k_min -7
_diffrn_reflns_limit_l_max 25
_diffrn_reflns_limit_l_min -27
_diffrn_reflns_number 23120
_diffrn_reflns_theta_full 27.48
_diffrn_reflns_theta_max 27.48
_exptl_absorpt_coefficient_mu 5.222
_exptl_absorpt_correction_T_max 0.694
_exptl_absorpt_correction_T_min 0.321
_exptl_absorpt_correction_type numerical
_exptl_absorpt_process_details
;
    Higashi, T. (1999). Program for Absorption Correction.
    Rigaku Corporation, Tokyo, Japan.
;
_exptl_crystal_colour brown
_exptl_crystal_density_diffrn 1.928
_exptl_crystal_description platelet
_exptl_crystal_F_000 1328.00
_exptl_crystal_size_max 0.33
_exptl_crystal_size_mid 0.20
_exptl_crystal_size_min 0.07
_refine_diff_density_max 0.39
_refine_diff_density_min -0.56
_refine_ls_extinction_coef 98(10)
_refine_ls_extinction_method 'Larson (1970) Crystallographic Computing eq. 22'
_refine_ls_goodness_of_fit_ref 1.004
_refine_ls_hydrogen_treatment mixed
_refine_ls_number_parameters 348
_refine_ls_number_reflns 3931
_refine_ls_R_factor_gt 0.0336
_refine_ls_shift/su_max 0.0230
_refine_ls_structure_factor_coef F
_refine_ls_weighting_details 'w = 1/[0.0007Fo^2^ + 1.0000\s(Fo^2^)]'
_refine_ls_weighting_scheme calc
_refine_ls_wR_factor_ref 0.0446
_reflns_number_gt 3895
_reflns_number_total 5129
_reflns_threshold_expression F^2^>2.0\s(F^2^)
_cod_data_source_file ja400318v_si_005.cif
_cod_data_source_block '__beta_H1.5dppz2_Hba3'
_cod_original_cell_volume 2346.8(6)
_cod_original_formula_sum 'C46 H26 Br6 N8 O12 '
_cod_database_code 4119486

loop_
_symmetry_equiv_pos_site_id
_symmetry_equiv_pos_as_xyz
1 +X,+Y,+Z
2 1/2-X,1/2+Y,1/2-Z
3 -X,-Y,-Z
4 1/2+X,1/2-Y,1/2+Z

loop_
_atom_site_label
_atom_site_type_symbol
_atom_site_fract_x
_atom_site_fract_y
_atom_site_fract_z
_atom_site_U_iso_or_equiv
_atom_site_adp_type
_atom_site_occupancy
_atom_site_symmetry_multiplicity
_atom_site_calc_flag
_atom_site_refinement_flags
Br(1) Br 0.66981(3) 0.66445(7) 0.04679(2) 0.05863(14) Uani 1.00 1 d .
Br(2) Br 0.25449(3) 0.80766(7) 0.06860(2) 0.05833(13) Uani 1.00 1 d .
Br(3) Br 0.37997(3) 0.88638(5) 0.48032(2) 0.04597(11) Uani 1.00 1 d .
O(1) O 0.5086(2) 0.7889(5) -0.05436(15) 0.0660(11) Uani 1.00 1 d .
O(2) O 0.3484(2) 0.8446(4) -0.04509(12) 0.0547(8) Uani 1.00 1 d .
O(3) O 0.41328(18) 0.6803(3) 0.17231(12) 0.0444(7) Uani 1.00 1 d .
O(4) O 0.57742(18) 0.6095(4) 0.16022(12) 0.0519(8) Uani 1.00 1 d .
O(5) O 0.49767(17) 0.2703(3) 0.39813(11) 0.0394(6) Uani 1.00 1 d .
O(6) O 0.40236(16) 0.5789(3) 0.38572(11) 0.0404(6) Uani 1.00 1 d .
N(1) N 0.68425(19) 0.2915(4) 0.28987(15) 0.0416(8) Uani 1.00 1 d .
N(2) N 0.5605(2) 0.1063(4) 0.20036(15) 0.0415(8) Uani 1.00 1 d .
N(3) N 0.5255(2) 0.6430(3) 0.28121(14) 0.0304(7) Uani 1.00 1 d .
N(4) N 0.4066(2) 0.3080(4) 0.27925(13) 0.0354(7) Uani 1.00 1 d .
C(1) C 0.5521(2) 0.7038(4) 0.05293(17) 0.0381(9) Uani 1.00 1 d .
C(2) C 0.4909(2) 0.7592(5) 0.00240(18) 0.0430(10) Uani 1.00 1 d .
C(3) C 0.3965(2) 0.7932(4) 0.00588(16) 0.0388(9) Uani 1.00 1 d .
C(4) C 0.3726(2) 0.7641(4) 0.06474(17) 0.0371(9) Uani 1.00 1 d .
C(5) C 0.4316(2) 0.7067(4) 0.11823(16) 0.0346(9) Uani 1.00 1 d .
C(6) C 0.5270(2) 0.6683(4) 0.11292(16) 0.0347(8) Uani 1.00 1 d .
C(7) C 0.5014(2) 0.3718(4) 0.44840(15) 0.0314(8) Uani 1.00 1 d .
C(8) C 0.4465(2) 0.5500(4) 0.43941(15) 0.0310(8) Uani 1.00 1 d .
C(9) C 0.4493(2) 0.6689(4) 0.49260(15) 0.0319(8) Uani 1.00 1 d .
C(10) C 0.7058(2) 0.1465(5) 0.2573(2) 0.0490(11) Uani 1.00 1 d .
C(11) C 0.6446(2) 0.0625(5) 0.2104(2) 0.0483(11) Uani 1.00 1 d .
C(12) C 0.5999(2) 0.3463(4) 0.27734(15) 0.0295(8) Uani 1.00 1 d .
C(13) C 0.5872(2) 0.5236(4) 0.30963(15) 0.0280(8) Uani 1.00 1 d .
C(14) C 0.6425(2) 0.5731(4) 0.36672(16) 0.0387(9) Uani 1.00 1 d .
C(15) C 0.6321(2) 0.7452(5) 0.39331(18) 0.0490(11) Uani 1.00 1 d .
C(16) C 0.5666(2) 0.8628(5) 0.36426(18) 0.0454(10) Uani 1.00 1 d .
C(17) C 0.5136(2) 0.8084(4) 0.30751(17) 0.0381(9) Uani 1.00 1 d .
C(18) C 0.5358(2) 0.2433(4) 0.23589(15) 0.0286(8) Uani 1.00 1 d .
C(19) C 0.4393(2) 0.2652(4) 0.22753(14) 0.0267(7) Uani 1.00 1 d .
C(20) C 0.3833(2) 0.2346(5) 0.16933(16) 0.0395(9) Uani 1.00 1 d .
C(21) C 0.2944(2) 0.2511(6) 0.1640(2) 0.0509(11) Uani 1.00 1 d .
C(22) C 0.2618(2) 0.2966(6) 0.2163(2) 0.0562(12) Uani 1.00 1 d .
C(23) C 0.3196(2) 0.3239(6) 0.2730(2) 0.0515(12) Uani 1.00 1 d .
H(1) H 0.465(3) 0.804(7) -0.076(2) 0.08(2) Uiso 1.00 1 d .
H(2) H 0.459(4) 0.304(8) 0.348(3) 0.14(2) Uiso 1.00 1 d .
H(3) H 0.495(3) 0.629(6) 0.253(2) 0.057(15) Uiso 1.00 1 d .
H(4) H 0.7644 0.1007 0.2671 0.058 Uiso 1.00 1 c R
H(5) H 0.6634 -0.0292 0.1843 0.058 Uiso 1.00 1 c R
H(6) H 0.6873 0.4902 0.3870 0.045 Uiso 1.00 1 c R
H(7) H 0.6698 0.7804 0.4323 0.057 Uiso 1.00 1 c R
H(8) H 0.5583 0.9800 0.3826 0.053 Uiso 1.00 1 c R
H(9) H 0.4678 0.8882 0.2867 0.045 Uiso 1.00 1 c R
H(10) H 0.4068 0.2006 0.1335 0.046 Uiso 1.00 1 c R
H(11) H 0.2558 0.2336 0.1238 0.058 Uiso 1.00 1 c R
H(12) H 0.2001 0.3068 0.2134 0.067 Uiso 1.00 1 c R
H(13) H 0.2972 0.3562 0.3095 0.063 Uiso 1.00 1 c R

loop_
_atom_site_aniso_label
_atom_site_aniso_U_11
_atom_site_aniso_U_22
_atom_site_aniso_U_33
_atom_site_aniso_U_12
_atom_site_aniso_U_13
_atom_site_aniso_U_23
Br(1) 0.0437(2) 0.0658(2) 0.0703(3) 0.00149(19) 0.0207(2) -0.0101(2)
Br(2) 0.0368(2) 0.0905(3) 0.0455(2) 0.0082(2) 0.00360(18) -0.0084(2)
Br(3) 0.0466(2) 0.0432(2) 0.0421(2) 0.01625(17) -0.00453(16) -0.00774(16)
O(1) 0.069(2) 0.100(2) 0.0329(16) 0.0075(19) 0.0187(16) 0.0152(15)
O(2) 0.0603(19) 0.0676(18) 0.0308(13) 0.0048(14) -0.0027(12) 0.0074(12)
O(3) 0.0397(14) 0.0628(16) 0.0311(13) -0.0043(12) 0.0082(11) 0.0026(11)
O(4) 0.0416(15) 0.0736(19) 0.0364(14) 0.0089(13) -0.0011(11) 0.0050(13)
O(5) 0.0485(15) 0.0404(13) 0.0268(12) 0.0085(11) 0.0024(10) -0.0074(9)
O(6) 0.0408(14) 0.0509(15) 0.0258(11) 0.0093(11) -0.0016(10) -0.0014(10)
N(1) 0.0268(15) 0.0430(17) 0.0520(19) 0.0008(12) 0.0014(13) -0.0082(14)
N(2) 0.0320(15) 0.0417(16) 0.0498(18) 0.0017(12) 0.0063(13) -0.0145(14)
N(3) 0.0341(16) 0.0333(15) 0.0222(14) -0.0006(11) 0.0023(12) -0.0013(11)
N(4) 0.0340(16) 0.0442(16) 0.0277(14) 0.0005(12) 0.0060(12) -0.0066(11)
C(1) 0.038(2) 0.0422(19) 0.0348(18) -0.0020(15) 0.0089(15) -0.0007(14)
C(2) 0.052(2) 0.044(2) 0.0344(19) -0.0008(17) 0.0124(17) -0.0015(15)
C(3) 0.045(2) 0.0385(19) 0.0301(17) -0.0026(15) 0.0009(15) -0.0009(14)
C(4) 0.0329(18) 0.0419(19) 0.0353(18) 0.0029(14) 0.0043(14) -0.0006(14)
C(5) 0.0361(19) 0.0358(18) 0.0306(17) -0.0037(14) 0.0037(14) -0.0032(13)
C(6) 0.0354(18) 0.0353(17) 0.0302(17) -0.0030(14) -0.0006(14) -0.0027(13)
C(7) 0.0301(17) 0.0365(17) 0.0274(16) 0.0001(13) 0.0059(13) -0.0008(13)
C(8) 0.0276(17) 0.0351(17) 0.0303(16) -0.0001(13) 0.0061(13) 0.0013(13)
C(9) 0.0336(18) 0.0348(17) 0.0255(16) 0.0046(13) 0.0019(13) -0.0019(12)
C(10) 0.030(2) 0.048(2) 0.067(2) 0.0058(15) 0.0067(18) -0.0172(18)
C(11) 0.037(2) 0.041(2) 0.067(2) 0.0063(16) 0.0107(18) -0.0165(18)
C(12) 0.0272(16) 0.0288(16) 0.0318(16) -0.0005(12) 0.0047(13) -0.0008(12)
C(13) 0.0255(16) 0.0284(16) 0.0289(16) -0.0029(12) 0.0030(12) -0.0008(12)
C(14) 0.0373(19) 0.0404(19) 0.0344(18) 0.0032(15) -0.0019(14) -0.0021(14)
C(15) 0.061(2) 0.049(2) 0.0325(19) -0.0065(19) -0.0021(17) -0.0131(16)
C(16) 0.056(2) 0.0351(19) 0.042(2) -0.0000(16) 0.0039(18) -0.0101(15)
C(17) 0.044(2) 0.0307(17) 0.0390(19) 0.0054(15) 0.0074(16) 0.0014(14)
C(18) 0.0304(17) 0.0303(16) 0.0251(15) 0.0019(12) 0.0058(12) -0.0012(12)
C(19) 0.0267(16) 0.0278(15) 0.0248(15) -0.0006(12) 0.0037(12) -0.0028(11)
C(20) 0.0368(19) 0.054(2) 0.0254(16) -0.0022(16) 0.0010(14) -0.0073(14)
C(21) 0.033(2) 0.065(2) 0.046(2) 0.0015(18) -0.0101(17) -0.0117(19)
C(22) 0.028(2) 0.073(2) 0.065(2) 0.0014(18) 0.0054(19) -0.019(2)
C(23) 0.038(2) 0.072(2) 0.047(2) -0.0001(19) 0.0152(18) -0.0172(19)

loop_
_atom_type_symbol
_atom_type_description
_atom_type_scat_dispersion_real
_atom_type_scat_dispersion_imag
_atom_type_scat_source
C C 0.003 0.002
;
International Tables for Crystallography
(1992, Vol. C, Tables 4.2.6.8 and 6.1.1.4)
;
H H 0.000 0.000
;
International Tables for Crystallography
(1992, Vol. C, Table 6.1.1.4)
;
Br Br -0.290 2.459
;
International Tables for Crystallography
(1992, Vol. C, Tables 4.2.6.8 and 6.1.1.4)
;
N N 0.006 0.003
;
International Tables for Crystallography
(1992, Vol. C, Tables 4.2.6.8 and 6.1.1.4)
;
O O 0.011 0.006
;
International Tables for Crystallography
(1992, Vol. C, Tables 4.2.6.8 and 6.1.1.4)
;

loop_
_geom_angle_atom_site_label_1
_geom_angle_atom_site_label_2
_geom_angle_atom_site_label_3
_geom_angle
_geom_angle_publ_flag
_geom_angle_site_symmetry_1
_geom_angle_site_symmetry_3
C(10) N(1) C(12) 117.8(2) yes . .
C(11) N(2) C(18) 118.1(3) yes . .
C(13) N(3) C(17) 121.7(2) yes . .
C(19) N(4) C(23) 119.0(2) yes . .
Br(1) C(1) C(2) 121.5(3) yes . .
Br(1) C(1) C(6) 118.9(2) yes . .
C(2) C(1) C(6) 119.6(3) yes . .
O(1) C(2) C(1) 122.8(4) yes . .
O(1) C(2) C(3) 114.4(3) yes . .
C(1) C(2) C(3) 122.7(3) yes . .
O(2) C(3) C(2) 114.7(3) yes . .
O(2) C(3) C(4) 127.6(3) yes . .
C(2) C(3) C(4) 117.7(3) yes . .
Br(2) C(4) C(3) 117.3(2) yes . .
Br(2) C(4) C(5) 120.0(2) yes . .
C(3) C(4) C(5) 122.7(3) yes . .
O(3) C(5) C(4) 124.9(3) yes . .
O(3) C(5) C(6) 116.5(2) yes . .
C(4) C(5) C(6) 118.6(3) yes . .
O(4) C(6) C(1) 123.8(3) yes . .
O(4) C(6) C(5) 117.5(3) yes . .
C(1) C(6) C(5) 118.6(2) yes . .
O(5) C(7) C(8) 116.2(2) yes . .
O(5) C(7) C(9) 124.7(3) yes . 3_666
C(8) C(7) C(9) 119.1(2) yes . 3_666
O(6) C(8) C(7) 116.6(2) yes . .
O(6) C(8) C(9) 124.7(2) yes . .
C(7) C(8) C(9) 118.7(2) yes . .
Br(3) C(9) C(7) 120.0(2) yes . 3_666
Br(3) C(9) C(8) 117.8(2) yes . .
C(7) C(9) C(8) 122.2(2) yes 3_666 .
N(1) C(10) C(11) 121.0(3) yes . .
N(2) C(11) C(10) 121.8(3) yes . .
N(1) C(12) C(13) 112.3(2) yes . .
N(1) C(12) C(18) 120.5(2) yes . .
C(13) C(12) C(18) 127.1(2) yes . .
N(3) C(13) C(12) 119.5(2) yes . .
N(3) C(13) C(14) 119.4(2) yes . .
C(12) C(13) C(14) 120.9(2) yes . .
C(13) C(14) C(15) 119.2(3) yes . .
C(14) C(15) C(16) 120.2(3) yes . .
C(15) C(16) C(17) 118.5(3) yes . .
N(3) C(17) C(16) 120.9(3) yes . .
N(2) C(18) C(12) 119.7(3) yes . .
N(2) C(18) C(19) 114.2(2) yes . .
C(12) C(18) C(19) 126.1(2) yes . .
N(4) C(19) C(18) 118.1(2) yes . .
N(4) C(19) C(20) 120.3(3) yes . .
C(18) C(19) C(20) 121.6(3) yes . .
C(19) C(20) C(21) 119.8(3) yes . .
C(20) C(21) C(22) 119.6(3) yes . .
C(21) C(22) C(23) 118.6(4) yes . .
N(4) C(23) C(22) 122.7(4) yes . .
C(2) O(1) H(1) 105(5) no . .
C(7) O(5) H(2) 126(3) no . .
C(13) N(3) H(3) 127(3) no . .
C(17) N(3) H(3) 112(3) no . .
N(1) C(10) H(4) 119.2 no . .
C(11) C(10) H(4) 119.7 no . .
N(2) C(11) H(5) 119.0 no . .
C(10) C(11) H(5) 119.1 no . .
C(13) C(14) H(6) 120.2 no . .
C(15) C(14) H(6) 120.6 no . .
C(14) C(15) H(7) 119.8 no . .
C(16) C(15) H(7) 120.0 no . .
C(15) C(16) H(8) 120.8 no . .
C(17) C(16) H(8) 120.7 no . .
N(3) C(17) H(9) 119.4 no . .
C(16) C(17) H(9) 119.7 no . .
C(19) C(20) H(10) 119.7 no . .
C(21) C(20) H(10) 120.5 no . .
C(20) C(21) H(11) 120.0 no . .
C(22) C(21) H(11) 120.4 no . .
C(21) C(22) H(12) 120.5 no . .
C(23) C(22) H(12) 120.8 no . .
N(4) C(23) H(13) 118.4 no . .
C(22) C(23) H(13) 119.0 no . .

loop_
_geom_bond_atom_site_label_1
_geom_bond_atom_site_label_2
_geom_bond_distance
_geom_bond_publ_flag
_geom_bond_site_symmetry_2
Br(1) C(1) 1.883(4) yes .
Br(2) C(4) 1.882(3) yes .
Br(3) C(9) 1.886(3) yes .
O(1) C(2) 1.321(5) yes .
O(2) C(3) 1.246(4) yes .
O(3) C(5) 1.266(4) yes .
O(4) C(6) 1.221(4) yes .
O(5) C(7) 1.294(4) yes .
O(6) C(8) 1.230(3) yes .
N(1) C(10) 1.337(5) yes .
N(1) C(12) 1.341(4) yes .
N(2) C(11) 1.318(4) yes .
N(2) C(18) 1.350(4) yes .
N(3) C(13) 1.336(4) yes .
N(3) C(17) 1.346(4) yes .
N(4) C(19) 1.350(4) yes .
N(4) C(23) 1.336(5) yes .
C(1) C(2) 1.345(4) yes .
C(1) C(6) 1.444(5) yes .
C(2) C(3) 1.504(5) yes .
C(3) C(4) 1.405(5) yes .
C(4) C(5) 1.375(4) yes .
C(5) C(6) 1.536(5) yes .
C(7) C(8) 1.529(4) yes .
C(7) C(9) 1.368(4) yes 3_666
C(8) C(9) 1.420(4) yes .
C(10) C(11) 1.372(5) yes .
C(12) C(13) 1.484(4) yes .
C(12) C(18) 1.401(4) yes .
C(13) C(14) 1.389(4) yes .
C(14) C(15) 1.387(5) yes .
C(15) C(16) 1.370(5) yes .
C(16) C(17) 1.377(4) yes .
C(18) C(19) 1.481(4) yes .
C(19) C(20) 1.383(4) yes .
C(20) C(21) 1.368(5) yes .
C(21) C(22) 1.365(6) yes .
C(22) C(23) 1.368(5) yes .
O(1) H(1) 0.75(5) no .
N(3) H(3) 0.69(4) no .
C(10) H(4) 0.950 no .
C(11) H(5) 0.950 no .
C(14) H(6) 0.950 no .
C(15) H(7) 0.950 no .
C(16) H(8) 0.950 no .
C(17) H(9) 0.950 no .
C(20) H(10) 0.950 no .
C(21) H(11) 0.950 no .
C(22) H(12) 0.950 no .
C(23) H(13) 0.950 no .

loop_
_geom_contact_atom_site_label_1
_geom_contact_atom_site_label_2
_geom_contact_distance
_geom_contact_site_symmetry_2
Br(1) O(2) 3.542(2) 3_675
Br(1) C(3) 3.562(3) 3_665
Br(2) O(6) 3.422(2) 2_555
Br(2) C(8) 3.551(3) 2_555
O(1) N(2) 3.184(4) 3_665
O(1) C(2) 3.436(5) 3_675
O(1) C(3) 3.414(5) 3_675
O(1) C(6) 3.523(5) 3_665
O(1) C(20) 3.267(5) 3_665
O(2) Br(1) 3.542(2) 3_675
O(2) C(14) 3.412(4) 4_464
O(2) C(15) 3.407(5) 4_464
O(3) N(3) 2.622(3) .
O(3) N(4) 3.542(3) .
O(3) C(17) 3.132(4) .
O(3) C(19) 3.206(3) .
O(3) C(20) 3.238(4) .
O(3) C(21) 3.583(5) .
O(4) N(3) 2.886(4) .
O(4) C(10) 3.474(4) 2_655
O(4) C(11) 3.521(4) 1_565
O(4) C(12) 3.107(4) .
O(4) C(13) 3.238(4) .
O(4) C(18) 3.229(4) .
O(5) N(4) 2.661(3) .
O(5) C(12) 3.357(4) .
O(5) C(13) 3.157(4) .
O(5) C(14) 3.302(4) .
O(5) C(16) 3.255(4) 1_545
O(5) C(19) 3.584(3) .
O(5) C(23) 3.453(4) .
O(6) Br(2) 3.422(2) 2_545
O(6) N(3) 3.272(4) .
O(6) N(4) 3.014(3) .
O(6) C(16) 3.375(4) .
O(6) C(17) 3.122(4) .
O(6) C(21) 3.266(4) 2_555
O(6) C(22) 3.380(4) 2_555
O(6) C(23) 3.094(4) .
N(1) C(10) 3.344(5) 2_655
N(1) C(11) 3.299(4) 2_655
N(2) O(1) 3.184(4) 3_665
N(2) C(17) 3.333(4) 1_545
N(3) O(3) 2.622(3) .
N(3) O(4) 2.886(4) .
N(3) O(6) 3.272(4) .
N(3) C(5) 3.528(4) .
N(4) O(3) 3.542(3) .
N(4) O(5) 2.661(3) .
N(4) O(6) 3.014(3) .
C(1) C(2) 3.552(5) 3_665
C(2) O(1) 3.436(5) 3_675
C(2) C(1) 3.552(5) 3_665
C(2) C(2) 3.478(5) 3_675
C(3) Br(1) 3.562(3) 3_665
C(3) O(1) 3.414(5) 3_675
C(5) N(3) 3.528(4) .
C(6) O(1) 3.523(5) 3_665
C(7) C(14) 3.405(5) .
C(8) Br(2) 3.551(3) 2_545
C(8) C(15) 3.531(5) .
C(8) C(16) 3.521(5) .
C(10) O(4) 3.474(4) 2_645
C(10) N(1) 3.344(5) 2_645
C(11) O(4) 3.521(4) 1_545
C(11) N(1) 3.299(4) 2_645
C(12) O(4) 3.107(4) .
C(12) O(5) 3.357(4) .
C(13) O(4) 3.238(4) .
C(13) O(5) 3.157(4) .
C(14) O(2) 3.412(4) 4_565
C(14) O(5) 3.302(4) .
C(14) C(7) 3.405(5) .
C(15) O(2) 3.407(5) 4_565
C(15) C(8) 3.531(5) .
C(16) O(5) 3.255(4) 1_565
C(16) O(6) 3.375(4) .
C(16) C(8) 3.521(5) .
C(17) O(3) 3.132(4) .
C(17) O(6) 3.122(4) .
C(17) N(2) 3.333(4) 1_565
C(17) C(18) 3.534(4) 1_565
C(18) O(4) 3.229(4) .
C(18) C(17) 3.534(4) 1_545
C(19) O(3) 3.206(3) .
C(19) O(5) 3.584(3) .
C(20) O(1) 3.267(5) 3_665
C(20) O(3) 3.238(4) .
C(21) O(3) 3.583(5) .
C(21) O(6) 3.266(4) 2_545
C(22) O(6) 3.380(4) 2_545
C(23) O(5) 3.453(4) .
C(23) O(6) 3.094(4) .
Br(1) H(6) 3.335 2_655
Br(2) H(7) 3.014 4_464
Br(2) H(11) 3.283 1_565
Br(2) H(13) 2.913 2_555
Br(3) H(7) 3.235 3_676
Br(3) H(8) 3.054 3_676
Br(3) H(11) 2.947 2_555
O(1) H(10) 2.356 3_665
O(2) H(5) 3.239 3_665
O(2) H(6) 2.878 4_464
O(2) H(7) 2.861 4_464
O(3) H(3) 1.96(4) .
O(3) H(9) 2.848 .
O(3) H(10) 3.546 .
O(3) H(12) 3.429 2_555
O(4) H(1) 3.47(5) 3_665
O(4) H(3) 2.59(5) .
O(4) H(4) 2.623 2_655
O(4) H(5) 2.918 1_565
O(5) H(2) 1.15(6) .
O(5) H(6) 3.398 .
O(5) H(8) 2.344 1_545
O(5) H(13) 3.352 .
O(6) H(2) 2.38(6) .
O(6) H(3) 3.46(5) .
O(6) H(9) 3.377 .
O(6) H(11) 2.668 2_555
O(6) H(12) 2.887 2_555
O(6) H(13) 2.607 .
N(1) H(4) 2.735 2_655
N(1) H(5) 2.652 2_655
N(2) H(1) 2.69(6) 3_665
N(2) H(9) 3.014 1_545
N(3) H(2) 3.10(7) .
N(4) H(2) 1.52(7) .
N(4) H(9) 3.161 1_545
C(1) H(1) 3.59(5) 3_675
C(1) H(5) 3.548 1_565
C(2) H(1) 3.52(5) 3_675
C(3) H(7) 3.588 4_464
C(4) H(10) 3.463 1_565
C(5) H(3) 2.91(5) .
C(5) H(10) 3.595 1_565
C(6) H(1) 3.50(5) 3_665
C(6) H(3) 3.17(5) .
C(6) H(5) 3.196 1_565
C(7) H(2) 2.18(7) .
C(7) H(6) 3.523 .
C(7) H(8) 3.354 1_545
C(8) H(2) 2.68(7) .
C(8) H(11) 3.420 2_555
C(8) H(13) 3.521 .
C(9) H(2) 3.44(7) 3_666
C(10) H(4) 3.355 2_655
C(10) H(5) 3.176 2_655
C(11) H(1) 3.17(5) 3_665
C(12) H(2) 2.92(8) .
C(12) H(4) 3.089 2_655
C(13) H(2) 2.79(7) .
C(13) H(4) 3.150 2_655
C(14) H(2) 3.40(7) .
C(14) H(4) 3.480 2_655
C(14) H(5) 3.496 2_655
C(16) H(2) 3.57(6) 1_565
C(17) H(12) 3.260 2_555
C(18) H(1) 3.44(6) 3_665
C(18) H(2) 2.92(8) .
C(18) H(9) 3.052 1_545
C(19) H(2) 2.54(7) .
C(19) H(9) 2.988 1_545
C(20) H(1) 3.41(6) 3_665
C(20) H(9) 3.591 1_545
C(21) H(13) 3.280 2_545
C(22) H(13) 3.312 2_545
C(23) H(2) 2.41(6) .
C(23) H(12) 3.503 2_555
H(1) O(4) 3.47(5) 3_665
H(1) N(2) 2.69(6) 3_665
H(1) C(1) 3.59(5) 3_675
H(1) C(2) 3.52(5) 3_675
H(1) C(6) 3.50(5) 3_665
H(1) C(11) 3.17(5) 3_665
H(1) C(18) 3.44(6) 3_665
H(1) C(20) 3.41(6) 3_665
H(1) H(5) 3.167 3_665
H(1) H(10) 2.557 3_665
H(2) O(5) 1.15(6) .
H(2) O(6) 2.38(6) .
H(2) N(3) 3.10(7) .
H(2) N(4) 1.52(7) .
H(2) C(7) 2.18(7) .
H(2) C(8) 2.68(7) .
H(2) C(9) 3.44(7) 3_666
H(2) C(12) 2.92(8) .
H(2) C(13) 2.79(7) .
H(2) C(14) 3.40(7) .
H(2) C(16) 3.57(6) 1_545
H(2) C(18) 2.92(8) .
H(2) C(19) 2.54(7) .
H(2) C(23) 2.41(6) .
H(2) H(3) 3.21(8) .
H(2) H(8) 2.812 1_545
H(2) H(9) 3.280 1_545
H(2) H(13) 2.504 .
H(3) O(3) 1.96(4) .
H(3) O(4) 2.59(5) .
H(3) O(6) 3.46(5) .
H(3) C(5) 2.91(5) .
H(3) C(6) 3.17(5) .
H(3) H(2) 3.21(8) .
H(3) H(12) 3.502 2_555
H(4) O(4) 2.623 2_645
H(4) N(1) 2.735 2_645
H(4) C(10) 3.355 2_645
H(4) C(12) 3.089 2_645
H(4) C(13) 3.150 2_645
H(4) C(14) 3.480 2_645
H(4) H(5) 2.991 2_655
H(5) O(2) 3.239 3_665
H(5) O(4) 2.918 1_545
H(5) N(1) 2.652 2_645
H(5) C(1) 3.548 1_545
H(5) C(6) 3.196 1_545
H(5) C(10) 3.176 2_645
H(5) C(14) 3.496 2_645
H(5) H(1) 3.167 3_665
H(5) H(4) 2.991 2_645
H(5) H(6) 3.037 2_645
H(6) Br(1) 3.335 2_645
H(6) O(2) 2.878 4_565
H(6) O(5) 3.398 .
H(6) C(7) 3.523 .
H(6) H(5) 3.037 2_655
H(7) Br(2) 3.014 4_565
H(7) Br(3) 3.235 3_676
H(7) O(2) 2.861 4_565
H(7) C(3) 3.588 4_565
H(8) Br(3) 3.054 3_676
H(8) O(5) 2.344 1_565
H(8) C(7) 3.354 1_565
H(8) H(2) 2.812 1_565
H(9) O(3) 2.848 .
H(9) O(6) 3.377 .
H(9) N(2) 3.014 1_565
H(9) N(4) 3.161 1_565
H(9) C(18) 3.052 1_565
H(9) C(19) 2.988 1_565
H(9) C(20) 3.591 1_565
H(9) H(2) 3.280 1_565
H(9) H(12) 2.676 2_555
H(10) O(1) 2.356 3_665
H(10) O(3) 3.546 .
H(10) C(4) 3.463 1_545
H(10) C(5) 3.595 1_545
H(10) H(1) 2.557 3_665
H(11) Br(2) 3.283 1_545
H(11) Br(3) 2.947 2_545
H(11) O(6) 2.668 2_545
H(11) C(8) 3.420 2_545
H(11) H(13) 3.254 2_545
H(12) O(3) 3.429 2_545
H(12) O(6) 2.887 2_545
H(12) C(17) 3.260 2_545
H(12) C(23) 3.503 2_545
H(12) H(3) 3.502 2_545
H(12) H(9) 2.676 2_545
H(12) H(13) 3.279 2_545
H(13) Br(2) 2.913 2_545
H(13) O(5) 3.352 .
H(13) O(6) 2.607 .
H(13) C(8) 3.521 .
H(13) C(21) 3.280 2_555
H(13) C(22) 3.312 2_555
H(13) H(2) 2.504 .
H(13) H(11) 3.254 2_555
H(13) H(12) 3.279 2_555

loop_
_geom_hbond_atom_site_label_D
_geom_hbond_atom_site_label_H
_geom_hbond_atom_site_label_A
_geom_hbond_site_symmetry_A
_geom_hbond_distance_DA
_geom_hbond_distance_DH
_geom_hbond_distance_HA
_geom_hbond_angle_DHA
_geom_hbond_publ_flag
O(1) H(1) O(2) . 2.572(5) 0.75(5) 2.07(6) 124(6) no
O(1) H(1) N(2) 3_665 3.184(4) 0.75(5) 2.69(6) 125(6) no
O(5) H(2) N(4) . 2.661(3) 1.15(6) 1.52(7) 169(5) no
N(3) H(3) O(3) . 2.622(3) 0.69(4) 1.96(4) 160(5) no
N(3) H(3) O(4) . 2.886(4) 0.69(4) 2.59(5) 109(5) no
N(3) H(3) N(4) . 3.032(4) 0.69(4) 2.80(4) 103(4) no

loop_
_geom_torsion_atom_site_label_1
_geom_torsion_atom_site_label_2
_geom_torsion_atom_site_label_3
_geom_torsion_atom_site_label_4
_geom_torsion
_geom_torsion_site_symmetry_1
_geom_torsion_site_symmetry_3
_geom_torsion_site_symmetry_4
C(10) N(1) C(12) C(13) -171.8(3) . . .
C(10) N(1) C(12) C(18) 5.9(5) . . .
C(12) N(1) C(10) C(11) 3.2(5) . . .
C(11) N(2) C(18) C(12) 6.2(5) . . .
C(11) N(2) C(18) C(19) -172.1(3) . . .
C(18) N(2) C(11) C(10) 2.9(5) . . .
C(13) N(3) C(17) C(16) 1.7(5) . . .
C(17) N(3) C(13) C(12) -177.5(3) . . .
C(17) N(3) C(13) C(14) -2.1(5) . . .
C(19) N(4) C(23) C(22) 0.8(5) . . .
C(23) N(4) C(19) C(18) -178.4(3) . . .
C(23) N(4) C(19) C(20) -1.4(4) . . .
Br(1) C(1) C(2) O(1) 0.3(5) . . .
Br(1) C(1) C(2) C(3) -179.5(2) . . .
Br(1) C(1) C(6) O(4) -1.8(4) . . .
Br(1) C(1) C(6) C(5) 178.0(2) . . .
C(2) C(1) C(6) O(4) 176.5(3) . . .
C(2) C(1) C(6) C(5) -3.7(4) . . .
C(6) C(1) C(2) O(1) -178.0(3) . . .
C(6) C(1) C(2) C(3) 2.2(5) . . .
O(1) C(2) C(3) O(2) -0.1(3) . . .
O(1) C(2) C(3) C(4) 179.9(3) . . .
C(1) C(2) C(3) O(2) 179.7(3) . . .
C(1) C(2) C(3) C(4) -0.3(4) . . .
O(2) C(3) C(4) Br(2) -0.2(4) . . .
O(2) C(3) C(4) C(5) 180.0(3) . . .
C(2) C(3) C(4) Br(2) 179.8(2) . . .
C(2) C(3) C(4) C(5) 0.0(4) . . .
Br(2) C(4) C(5) O(3) -0.4(4) . . .
Br(2) C(4) C(5) C(6) 178.7(2) . . .
C(3) C(4) C(5) O(3) 179.4(3) . . .
C(3) C(4) C(5) C(6) -1.5(5) . . .
O(3) C(5) C(6) O(4) 2.4(4) . . .
O(3) C(5) C(6) C(1) -177.5(3) . . .
C(4) C(5) C(6) O(4) -176.8(3) . . .
C(4) C(5) C(6) C(1) 3.4(4) . . .
O(5) C(7) C(8) O(6) 1.6(4) . . .
O(5) C(7) C(8) C(9) -178.8(3) . . .
O(5) C(7) C(9) Br(3) 0.2(4) . 3_666 3_666
O(5) C(7) C(9) C(8) 178.7(3) . 3_666 3_666
C(8) C(7) C(9) Br(3) -179.3(2) . 3_666 3_666
C(8) C(7) C(9) C(8) -0.7(5) . 3_666 3_666
C(9) C(7) C(8) O(6) -178.9(3) 3_666 . .
C(9) C(7) C(8) C(9) 0.7(4) 3_666 . .
O(6) C(8) C(9) Br(3) 0.3(4) . . .
O(6) C(8) C(9) C(7) 178.9(3) . . 3_666
C(7) C(8) C(9) Br(3) -179.3(2) . . .
C(7) C(8) C(9) C(7) -0.7(5) . . 3_666
N(1) C(10) C(11) N(2) -7.9(6) . . .
N(1) C(12) C(13) N(3) 146.6(3) . . .
N(1) C(12) C(13) C(14) -28.8(4) . . .
N(1) C(12) C(18) N(2) -10.9(4) . . .
N(1) C(12) C(18) C(19) 167.2(3) . . .
C(13) C(12) C(18) N(2) 166.5(3) . . .
C(13) C(12) C(18) C(19) -15.4(5) . . .
C(18) C(12) C(13) N(3) -31.0(5) . . .
C(18) C(12) C(13) C(14) 153.7(3) . . .
N(3) C(13) C(14) C(15) 0.5(5) . . .
C(12) C(13) C(14) C(15) 175.8(3) . . .
C(13) C(14) C(15) C(16) 1.6(6) . . .
C(14) C(15) C(16) C(17) -2.0(6) . . .
C(15) C(16) C(17) N(3) 0.4(6) . . .
N(2) C(18) C(19) N(4) 142.5(3) . . .
N(2) C(18) C(19) C(20) -34.5(4) . . .
C(12) C(18) C(19) N(4) -35.7(4) . . .
C(12) C(18) C(19) C(20) 147.3(3) . . .
N(4) C(19) C(20) C(21) 1.2(5) . . .
C(18) C(19) C(20) C(21) 178.1(3) . . .
C(19) C(20) C(21) C(22) -0.5(6) . . .
C(20) C(21) C(22) C(23) -0.1(4) . . .
C(21) C(22) C(23) N(4) -0.0(6) . . .
